data_7234165
loop_
_publ_author_name
'Makhmudiyarova, Nataliya N.'
'Shangaraev, Kamil R.'
'Dzhemileva, Lilya U.'
'Tyumkina, Tatyana V.'
'Mescheryakova, Ekaterina S.'
'D'yakonov, Vladimir A.'
'Ibragimov, Askhat G.'
'Dzhemilev, Usein M.'

_publ_section_title
;
 New synthesis of tetraoxaspirododecane-diamines and
 tetraoxazaspirobicycloalkanes
;
_journal_issue 51
_journal_name_full 'RSC Advances'
_journal_page_first 29949
_journal_paper_doi 10.1039/C9RA06372B
_journal_volume 9
_journal_year 2019
_chemical_formula_moiety 'C20 H22 Cl2 N2 O4'
_chemical_formula_sum 'C20 H22 Cl2 N2 O4'
_chemical_formula_weight 425.30
_chemical_name_systematic 9-N,10-N-bis(4-chlorophenyl)-7,8,11,12-tetraoxaspiro[5.6]dodecane-9,10-diamine
_space_group_crystal_system monoclinic
_space_group_IT_number 14
_space_group_name_Hall '-P 2yn'
_space_group_name_H-M_alt 'P 1 21/n 1'
_symmetry_space_group_name_Hall '-P 2yn'
_symmetry_space_group_name_H-M 'P 1 21/n 1'
_atom_sites_solution_hydrogens geom
_atom_sites_solution_primary dual
_audit_creation_date 2018-04-11
_audit_creation_method
;
Olex2 1.2
(compiled 2018.04.03 svn.r3497 for OlexSys, GUI svn.r5486)
;
_audit_update_record
;
2019-03-25 deposited with the CCDC.    2019-09-23 downloaded from the CCDC.
;
_cell_angle_alpha 90
_cell_angle_beta 99.462(8)
_cell_angle_gamma 90
_cell_formula_units_Z 4
_cell_length_a 10.5362(9)
_cell_length_b 9.4705(6)
_cell_length_c 20.3165(17)
_cell_measurement_reflns_used 3198
_cell_measurement_temperature 293(2)
_cell_measurement_theta_max 26.7810
_cell_measurement_theta_min 2.3840
_cell_volume 1999.7(3)
_computing_cell_refinement
;
CrysAlisPro, Agilent Technologies,
Version 1.171.37.35 (release 13-08-2014 CrysAlis171 .NET)
(compiled Aug 13 2014,18:06:01)
;
_computing_data_collection
;
CrysAlisPro, Agilent Technologies,
Version 1.171.37.35 (release 13-08-2014 CrysAlis171 .NET)
(compiled Aug 13 2014,18:06:01)
;
_computing_data_reduction
;
CrysAlisPro, Agilent Technologies,
Version 1.171.37.35 (release 13-08-2014 CrysAlis171 .NET)
(compiled Aug 13 2014,18:06:01)
;
_computing_molecular_graphics 'Olex2 (Dolomanov et al., 2009)'
_computing_publication_material 'Olex2 (Dolomanov et al., 2009)'
_computing_structure_refinement 'ShelXL (Sheldrick, 2015)'
_computing_structure_solution 'ShelXD (Sheldrick, 2008)'
_diffrn_ambient_temperature 293(2)
_diffrn_detector 'CCD plate'
_diffrn_detector_area_resol_mean 16.1709
_diffrn_detector_type Eos
_diffrn_measured_fraction_theta_full 1.000
_diffrn_measured_fraction_theta_max 1.000
_diffrn_measurement_details
;
#__ type_ start__ end____ width___ exp.time_
  1 omega   -1.00   76.00   1.0000   25.1900
omega____ theta____ kappa____ phi______ frames
    -       16.8699   38.0000  -30.0000 77

#__ type_ start__ end____ width___ exp.time_
  2 omega   24.00   86.00   1.0000   25.1900
omega____ theta____ kappa____ phi______ frames
    -       16.8699    0.0000 -150.0000 62

#__ type_ start__ end____ width___ exp.time_
  3 omega  -14.00   22.00   1.0000   25.1900
omega____ theta____ kappa____ phi______ frames
    -      -16.0886  -99.0000  -60.0000 36

#__ type_ start__ end____ width___ exp.time_
  4 omega  -41.00  -14.00   1.0000   25.1900
omega____ theta____ kappa____ phi______ frames
    -       16.8699    0.0000 -150.0000 27

#__ type_ start__ end____ width___ exp.time_
  5 omega  -43.00   50.00   1.0000   25.1900
omega____ theta____ kappa____ phi______ frames
    -      -16.0886   77.0000 -180.0000 93

#__ type_ start__ end____ width___ exp.time_
  6 omega  -84.00  -69.00   1.0000   25.1900
omega____ theta____ kappa____ phi______ frames
    -      -16.0886  -77.0000   60.0000 15
;
_diffrn_measurement_device 'four-circle diffractometer'
_diffrn_measurement_device_type 'Xcalibur, Eos'
_diffrn_measurement_method '\w scans'
_diffrn_orient_matrix_UB_11 -0.0662341000
_diffrn_orient_matrix_UB_12 -0.0158695000
_diffrn_orient_matrix_UB_13 -0.0096882000
_diffrn_orient_matrix_UB_21 -0.0063124000
_diffrn_orient_matrix_UB_22 -0.0087330000
_diffrn_orient_matrix_UB_23 0.0339996000
_diffrn_orient_matrix_UB_31 -0.0152781000
_diffrn_orient_matrix_UB_32 0.0726195000
_diffrn_orient_matrix_UB_33 0.0019778000
_diffrn_radiation_monochromator graphite
_diffrn_radiation_probe x-ray
_diffrn_radiation_type MoK\a
_diffrn_radiation_wavelength 0.71073
_diffrn_reflns_av_R_equivalents 0.0446
_diffrn_reflns_av_unetI/netI 0.0574
_diffrn_reflns_Laue_measured_fraction_full 0.978
_diffrn_reflns_Laue_measured_fraction_max 0.851
_diffrn_reflns_limit_h_max 14
_diffrn_reflns_limit_h_min -12
_diffrn_reflns_limit_k_max 12
_diffrn_reflns_limit_k_min -12
_diffrn_reflns_limit_l_max 27
_diffrn_reflns_limit_l_min -24
_diffrn_reflns_number 13245
_diffrn_reflns_point_group_measured_fraction_full 0.978
_diffrn_reflns_point_group_measured_fraction_max 0.851
_diffrn_reflns_theta_full 25.242
_diffrn_reflns_theta_max 29.281
_diffrn_reflns_theta_min 2.032
_diffrn_source 'Enhance (Mo) X-ray Source'
_diffrn_source_type 'XCalibur E'
_exptl_absorpt_coefficient_mu 0.354
_exptl_absorpt_correction_T_max 1.00000
_exptl_absorpt_correction_T_min 0.64675
_exptl_absorpt_correction_type multi-scan
_exptl_absorpt_process_details
;
CrysAlisPro, Agilent Technologies,
Version 1.171.37.35 (release 13-08-2014 CrysAlis171 .NET)
(compiled Aug 13 2014,18:06:01)
Empirical absorption correction using spherical harmonics,
 implemented in SCALE3 ABSPACK scaling algorithm.
;
_exptl_crystal_colour colourless
_exptl_crystal_density_diffrn 1.413
_exptl_crystal_description prizm
_exptl_crystal_F_000 888.0
_exptl_crystal_recrystallization_method hexane/Et2O
_exptl_crystal_size_max 0.72
_exptl_crystal_size_mid 0.54
_exptl_crystal_size_min 0.28
_refine_diff_density_max 0.356
_refine_diff_density_min -0.309
_refine_diff_density_rms 0.074
_refine_ls_extinction_method none
_refine_ls_goodness_of_fit_ref 0.987
_refine_ls_hydrogen_treatment constr
_refine_ls_matrix_type full
_refine_ls_number_parameters 253
_refine_ls_number_reflns 4644
_refine_ls_number_restraints 0
_refine_ls_restrained_S_all 0.987
_refine_ls_R_factor_all 0.1027
_refine_ls_R_factor_gt 0.0608
_refine_ls_shift/su_max 0.000
_refine_ls_shift/su_mean 0.000
_refine_ls_structure_factor_coef Fsqd
_refine_ls_weighting_details 'w=1/[\s^2^(Fo^2^)+(0.1000P)^2^] where P=(Fo^2^+2Fc^2^)/3'
_refine_ls_weighting_scheme calc
_refine_ls_wR_factor_gt 0.1582
_refine_ls_wR_factor_ref 0.1916
_reflns_Friedel_coverage 0.000
_reflns_number_gt 2780
_reflns_number_total 4644
_reflns_threshold_expression 'I > 2\s(I)'
_cod_data_source_file c9ra06372b2.cif
_cod_data_source_block iir-303-7
_cod_database_code 7234165
_shelxl_version_number 2013-4
_shelx_space_group_comment
;
The symmetry employed for this shelxl refinement is uniquely defined
by the following loop, which should always be used as a source of
symmetry information in preference to the above space-group names.
They are only intended as comments.
;
_olex2_refinement_description
;
1. Fixed Uiso
 At 1.2 times of:
  All C(H) groups, All C(H,H) groups, All N(H) groups
2.a Ternary CH refined with riding coordinates:
 C9(H9), C10(H10)
2.b Secondary CH2 refined with riding coordinates:
 C2(H2A,H2B), C4(H4A,H4B), C3(H3A,H3B), C6(H6A,H6B), C5(H5A,H5B)
2.c Aromatic/amide H refined with riding coordinates:
 N20(H20), N13(H13), C22(H22), C15(H15), C19(H19), C16(H16), C23(H23),
 C18(H18), C26(H26), C25(H25)
;

loop_
_space_group_symop_operation_xyz
'x, y, z'
'-x+1/2, y+1/2, -z+1/2'
'-x, -y, -z'
'x-1/2, -y-1/2, z-1/2'

loop_
_atom_site_label
_atom_site_type_symbol
_atom_site_fract_x
_atom_site_fract_y
_atom_site_fract_z
_atom_site_U_iso_or_equiv
_atom_site_adp_type
_atom_site_occupancy
_atom_site_site_symmetry_order
_atom_site_calc_flag
_atom_site_refinement_flags_posn
Cl2 Cl 0.68429(8) 0.30143(9) 0.09422(4) 0.0632(3) Uani 1 1 d .
Cl1 Cl 0.96882(9) -0.80129(9) 0.43986(5) 0.0733(3) Uani 1 1 d .
O12 O 1.32719(17) 0.09754(18) 0.33024(8) 0.0415(5) Uani 1 1 d .
O11 O 1.18892(17) 0.08545(17) 0.33155(9) 0.0434(5) Uani 1 1 d .
O7 O 1.34833(19) -0.04645(19) 0.42436(9) 0.0490(5) Uani 1 1 d .
O8 O 1.33368(18) -0.16133(18) 0.37589(10) 0.0481(5) Uani 1 1 d .
N20 N 1.0146(2) -0.0504(2) 0.29288(11) 0.0461(6) Uani 1 1 d .
H20 H 0.9757 -0.1045 0.3171 0.055 Uiso 1 1 calc R
C21 C 0.9396(3) 0.0337(3) 0.24478(13) 0.0406(6) Uani 1 1 d .
N13 N 1.1766(2) -0.3027(2) 0.31924(11) 0.0477(6) Uani 1 1 d .
H13 H 1.1911 -0.3100 0.2789 0.057 Uiso 1 1 calc R
C22 C 0.9895(3) 0.1036(3) 0.19462(13) 0.0433(6) Uani 1 1 d .
H22 H 1.0767 0.0960 0.1924 0.052 Uiso 1 1 calc R
C24 C 0.7832(3) 0.1965(3) 0.15221(14) 0.0459(7) Uani 1 1 d .
C14 C 1.1337(2) -0.4211(3) 0.34946(13) 0.0399(6) Uani 1 1 d .
C9 C 1.1974(3) -0.1717(3) 0.35161(13) 0.0407(6) Uani 1 1 d .
H9 H 1.1508 -0.1693 0.3895 0.049 Uiso 1 1 calc R
C1 C 1.3961(3) 0.0762(3) 0.39625(12) 0.0402(6) Uani 1 1 d .
C17 C 1.0347(3) -0.6551(3) 0.40554(15) 0.0479(7) Uani 1 1 d .
C15 C 1.1481(3) -0.4370(3) 0.41791(14) 0.0489(7) Uani 1 1 d .
H15 H 1.1918 -0.3683 0.4455 0.059 Uiso 1 1 calc R
C19 C 1.0732(3) -0.5295(3) 0.30983(14) 0.0469(7) Uani 1 1 d .
H19 H 1.0666 -0.5239 0.2637 0.056 Uiso 1 1 calc R
C16 C 1.0983(3) -0.5542(3) 0.44608(14) 0.0518(7) Uani 1 1 d .
H16 H 1.1083 -0.5636 0.4922 0.062 Uiso 1 1 calc R
C23 C 0.9111(3) 0.1841(3) 0.14826(14) 0.0460(7) Uani 1 1 d .
H23 H 0.9449 0.2297 0.1145 0.055 Uiso 1 1 calc R
C10 C 1.1497(2) -0.0516(3) 0.30377(13) 0.0403(6) Uani 1 1 d .
H10 H 1.1811 -0.0648 0.2614 0.048 Uiso 1 1 calc R
C2 C 1.3743(3) 0.1915(3) 0.44410(14) 0.0539(8) Uani 1 1 d .
H2A H 1.4107 0.1631 0.4891 0.065 Uiso 1 1 calc R
H2B H 1.2825 0.2049 0.4424 0.065 Uiso 1 1 calc R
C18 C 1.0232(3) -0.6441(3) 0.33764(15) 0.0530(8) Uani 1 1 d .
H18 H 0.9814 -0.7145 0.3104 0.064 Uiso 1 1 calc R
C26 C 0.8095(3) 0.0473(3) 0.24704(16) 0.0572(8) Uani 1 1 d .
H26 H 0.7743 0.0001 0.2799 0.069 Uiso 1 1 calc R
C4 C 1.5754(4) 0.3123(3) 0.42272(19) 0.0740(12) Uani 1 1 d .
H4A H 1.6223 0.2828 0.4657 0.089 Uiso 1 1 calc R
H4B H 1.6106 0.4020 0.4113 0.089 Uiso 1 1 calc R
C3 C 1.4350(4) 0.3306(3) 0.42766(18) 0.0658(10) Uani 1 1 d .
H3A H 1.3894 0.3666 0.3856 0.079 Uiso 1 1 calc R
H3B H 1.4267 0.3994 0.4621 0.079 Uiso 1 1 calc R
C25 C 0.7320(3) 0.1294(4) 0.20156(17) 0.0595(8) Uani 1 1 d .
H25 H 0.6451 0.1394 0.2041 0.071 Uiso 1 1 calc R
C6 C 1.5343(3) 0.0629(3) 0.38649(15) 0.0508(7) Uani 1 1 d .
H6A H 1.5392 -0.0029 0.3504 0.061 Uiso 1 1 calc R
H6B H 1.5846 0.0244 0.4268 0.061 Uiso 1 1 calc R
C5 C 1.5929(3) 0.2034(3) 0.37041(17) 0.0633(9) Uani 1 1 d .
H5A H 1.6838 0.1910 0.3691 0.076 Uiso 1 1 calc R
H5B H 1.5515 0.2360 0.3269 0.076 Uiso 1 1 calc R

loop_
_atom_site_aniso_label
_atom_site_aniso_U_11
_atom_site_aniso_U_22
_atom_site_aniso_U_33
_atom_site_aniso_U_23
_atom_site_aniso_U_13
_atom_site_aniso_U_12
Cl2 0.0545(5) 0.0752(6) 0.0568(5) 0.0067(4) 0.0000(4) 0.0137(4)
Cl1 0.0759(7) 0.0637(5) 0.0803(6) 0.0080(4) 0.0130(5) -0.0203(4)
O12 0.0339(10) 0.0489(10) 0.0398(10) 0.0031(8) 0.0008(8) -0.0018(8)
O11 0.0326(10) 0.0438(10) 0.0527(11) -0.0018(8) 0.0039(8) 0.0018(8)
O7 0.0569(13) 0.0462(10) 0.0413(10) 0.0044(8) 0.0006(9) -0.0057(9)
O8 0.0412(11) 0.0408(10) 0.0605(12) 0.0001(8) 0.0026(9) 0.0048(8)
N20 0.0344(12) 0.0517(13) 0.0524(13) 0.0095(11) 0.0075(10) -0.0027(10)
C21 0.0347(14) 0.0386(13) 0.0474(15) -0.0046(11) 0.0036(11) -0.0043(11)
N13 0.0586(16) 0.0409(12) 0.0457(13) -0.0032(10) 0.0144(11) -0.0047(10)
C22 0.0310(14) 0.0466(15) 0.0530(16) -0.0031(12) 0.0089(12) -0.0029(11)
C24 0.0378(15) 0.0460(15) 0.0513(16) -0.0046(12) -0.0009(12) -0.0009(12)
C14 0.0338(14) 0.0393(13) 0.0462(15) -0.0014(11) 0.0054(11) 0.0048(11)
C9 0.0391(15) 0.0409(14) 0.0428(14) -0.0005(11) 0.0092(11) 0.0013(11)
C1 0.0416(15) 0.0398(13) 0.0371(13) 0.0038(11) -0.0002(11) 0.0001(11)
C17 0.0461(17) 0.0432(14) 0.0539(17) 0.0025(12) 0.0068(13) 0.0010(12)
C15 0.0513(17) 0.0434(15) 0.0495(16) -0.0046(12) 0.0008(13) -0.0024(13)
C19 0.0509(17) 0.0447(15) 0.0447(15) -0.0084(12) 0.0064(12) 0.0005(12)
C16 0.0562(19) 0.0544(17) 0.0438(15) 0.0007(13) 0.0054(13) 0.0015(14)
C23 0.0404(16) 0.0500(15) 0.0477(16) -0.0011(12) 0.0079(12) -0.0033(12)
C10 0.0353(14) 0.0416(14) 0.0441(14) -0.0037(11) 0.0069(11) -0.0011(11)
C2 0.057(2) 0.0558(18) 0.0467(17) -0.0064(13) 0.0017(14) 0.0020(14)
C18 0.0540(19) 0.0407(15) 0.0621(19) -0.0090(13) 0.0029(15) -0.0022(13)
C26 0.0366(16) 0.0697(19) 0.0667(19) 0.0167(15) 0.0127(14) -0.0044(14)
C4 0.073(3) 0.056(2) 0.082(2) 0.0105(17) -0.017(2) -0.0171(17)
C3 0.075(3) 0.0457(16) 0.071(2) -0.0065(15) -0.0040(19) 0.0004(16)
C25 0.0291(15) 0.074(2) 0.075(2) 0.0120(17) 0.0087(14) 0.0009(14)
C6 0.0431(16) 0.0547(16) 0.0513(16) 0.0031(13) -0.0021(13) 0.0043(13)
C5 0.0498(19) 0.070(2) 0.068(2) 0.0124(17) 0.0035(16) -0.0105(15)

loop_
_atom_type_symbol
_atom_type_description
_atom_type_scat_dispersion_real
_atom_type_scat_dispersion_imag
_atom_type_scat_source
C C 0.0033 0.0016 'International Tables Vol C Tables 4.2.6.8 and 6.1.1.4'
H H 0.0000 0.0000 'International Tables Vol C Tables 4.2.6.8 and 6.1.1.4'
N N 0.0061 0.0033 'International Tables Vol C Tables 4.2.6.8 and 6.1.1.4'
O O 0.0106 0.0060 'International Tables Vol C Tables 4.2.6.8 and 6.1.1.4'
Cl Cl 0.1484 0.1585 'International Tables Vol C Tables 4.2.6.8 and 6.1.1.4'

loop_
_geom_angle_atom_site_label_1
_geom_angle_atom_site_label_2
_geom_angle_atom_site_label_3
_geom_angle
C1 O12 O11 108.95(18)
C10 O11 O12 106.46(16)
C1 O7 O8 110.07(18)
C9 O8 O7 105.68(18)
C21 N20 C10 123.8(2)
C22 C21 N20 123.0(2)
C26 C21 N20 118.6(3)
C26 C21 C22 118.5(2)
C14 N13 C9 122.9(2)
C23 C22 C21 120.6(3)
C23 C24 Cl2 119.6(2)
C23 C24 C25 120.9(3)
C25 C24 Cl2 119.6(2)
N13 C14 C19 119.4(2)
C15 C14 N13 122.8(2)
C15 C14 C19 117.8(3)
O8 C9 C10 111.8(2)
N13 C9 O8 106.8(2)
N13 C9 C10 110.5(2)
O12 C1 C2 113.3(2)
O12 C1 C6 103.9(2)
O7 C1 O12 109.47(18)
O7 C1 C2 103.4(2)
O7 C1 C6 113.5(2)
C2 C1 C6 113.5(2)
C16 C17 Cl1 120.2(2)
C16 C17 C18 120.6(3)
C18 C17 Cl1 119.2(2)
C14 C15 C16 121.0(2)
C18 C19 C14 121.1(3)
C17 C16 C15 119.5(3)
C24 C23 C22 119.6(3)
O11 C10 C9 112.13(19)
N20 C10 O11 105.73(19)
N20 C10 C9 109.0(2)
C1 C2 C3 111.8(3)
C19 C18 C17 120.0(3)
C25 C26 C21 120.9(3)
C3 C4 C5 111.0(3)
C4 C3 C2 111.5(3)
C26 C25 C24 119.6(3)
C1 C6 C5 112.9(2)
C4 C5 C6 110.1(3)

loop_
_geom_bond_atom_site_label_1
_geom_bond_atom_site_label_2
_geom_bond_distance
Cl2 C24 1.749(3)
Cl1 C17 1.745(3)
O12 O11 1.466(2)
O12 C1 1.431(3)
O11 C10 1.448(3)
O7 O8 1.458(3)
O7 C1 1.422(3)
O8 C9 1.443(3)
N20 C21 1.400(3)
N20 C10 1.405(3)
C21 C22 1.389(4)
C21 C26 1.384(4)
N13 C14 1.389(3)
N13 C9 1.405(3)
C22 C23 1.376(4)
C24 C23 1.368(4)
C24 C25 1.371(4)
C14 C15 1.382(4)
C14 C19 1.393(3)
C9 C10 1.526(3)
C1 C2 1.505(4)
C1 C6 1.507(4)
C17 C16 1.364(4)
C17 C18 1.369(4)
C15 C16 1.390(4)
C19 C18 1.368(4)
C2 C3 1.526(5)
C26 C25 1.370(4)
C4 C3 1.509(5)
C4 C5 1.513(5)
C6 C5 1.524(4)
